data_2217141
loop_
_publ_author_name
'Chao Shen-Tu'
'Lin-Lin Ma'
'Wei Xu'
'Ying Chen'
'Zhi-Min Jin'

_publ_section_title
;
 Redetermination of ethylenediammonium
 bis(<i>p</i>-methylbenzenesulfonate) monohydrate
;
_journal_coeditor_code IS2252
_journal_issue 1
_journal_name_full 'Acta Crystallographica Section E'
_journal_page_first o346
_journal_page_last o346
_journal_paper_doi 10.1107/S1600536807066573
_journal_volume 64
_journal_year 2008
_chemical_formula_iupac 'C2 H10 N2 2+, 2C7 H7 O3 S -, H2 O'
_chemical_formula_moiety 'C2 H10 N2 2+, 2(C7 H7 O3 S -), H2 O'
_chemical_formula_sum 'C16 H26 N2 O7 S2'
_chemical_formula_weight 422.53
_chemical_name_systematic
;
ethylenediammonium bis(p-methylbenzenesulfonate) monohydrate
;
_space_group_IT_number 4
_symmetry_cell_setting monoclinic
_symmetry_space_group_name_Hall 'P 2yb'
_symmetry_space_group_name_H-M 'P 1 21 1'
_atom_sites_solution_hydrogens geom
_atom_sites_solution_primary direct
_atom_sites_solution_secondary difmap
_audit_creation_method SHELXL-97
_cell_angle_alpha 90.00
_cell_angle_beta 111.770(10)
_cell_angle_gamma 90.00
_cell_formula_units_Z 2
_cell_length_a 11.302(2)
_cell_length_b 7.7240(10)
_cell_length_c 12.648(2)
_cell_measurement_reflns_used 31
_cell_measurement_temperature 293(2)
_cell_measurement_theta_max 18.28
_cell_measurement_theta_min 3.28
_cell_volume 1025.4(3)
_computing_cell_refinement 'XSCANS (Siemens, 1994)'
_computing_data_collection 'XSCANS (Siemens, 1994)'
_computing_data_reduction 'SHELXTL (Bruker, 1998)'
_computing_molecular_graphics 'SHELXTL (Bruker, 1998)'
_computing_publication_material 'SHELXTL (Bruker, 1998)'
_computing_structure_refinement 'SHELXL97 (Sheldrick, 1997)'
_computing_structure_solution 'SHELXS97 (Sheldrick, 1997)'
_diffrn_ambient_temperature 293(2)
_diffrn_measured_fraction_theta_full 1.000
_diffrn_measured_fraction_theta_max 1.000
_diffrn_measurement_device_type 'Siemens P4'
_diffrn_measurement_method \w
_diffrn_radiation_monochromator graphite
_diffrn_radiation_source 'fine-focus sealed tube'
_diffrn_radiation_type MoK\a
_diffrn_radiation_wavelength 0.71073
_diffrn_reflns_av_R_equivalents 0.0154
_diffrn_reflns_av_sigmaI/netI 0.0260
_diffrn_reflns_limit_h_max 13
_diffrn_reflns_limit_h_min -13
_diffrn_reflns_limit_k_max 9
_diffrn_reflns_limit_k_min -8
_diffrn_reflns_limit_l_max 14
_diffrn_reflns_limit_l_min -15
_diffrn_reflns_number 2942
_diffrn_reflns_theta_full 25.49
_diffrn_reflns_theta_max 25.49
_diffrn_reflns_theta_min 1.73
_diffrn_standards_decay_% 4.97
_diffrn_standards_interval_count 97
_diffrn_standards_number 3
_exptl_absorpt_coefficient_mu 0.299
_exptl_absorpt_correction_T_max 0.877
_exptl_absorpt_correction_T_min 0.865
_exptl_absorpt_correction_type psi-scan
_exptl_absorpt_process_details '(North <i>et al.</i>,  1968)'
_exptl_crystal_colour Colorless
_exptl_crystal_density_diffrn 1.368
_exptl_crystal_density_method 'not measured'
_exptl_crystal_description Rod
_exptl_crystal_F_000 448
_exptl_crystal_size_max 0.56
_exptl_crystal_size_mid 0.44
_exptl_crystal_size_min 0.44
_refine_diff_density_max 0.455
_refine_diff_density_min -0.452
_refine_ls_abs_structure_details 'Flack (1983), 631 Friedel pairs'
_refine_ls_abs_structure_Flack -0.13(14)
_refine_ls_extinction_coef 0.041(7)
_refine_ls_extinction_expression Fc^*^=kFc[1+0.001xFc^2^\l^3^/sin(2\q)]^-1/4^
_refine_ls_extinction_method 'SHELXL97 (Sheldrick, 1997)'
_refine_ls_goodness_of_fit_ref 1.062
_refine_ls_hydrogen_treatment constr
_refine_ls_matrix_type full
_refine_ls_number_parameters 273
_refine_ls_number_reflns 2693
_refine_ls_number_restraints 7
_refine_ls_restrained_S_all 1.062
_refine_ls_R_factor_all 0.0601
_refine_ls_R_factor_gt 0.0525
_refine_ls_shift/su_max 0.000
_refine_ls_shift/su_mean 0.000
_refine_ls_structure_factor_coef Fsqd
_refine_ls_weighting_details 'calc w=1/[\s^2^(Fo^2^)+(0.0975P)^2^+0.2733P] where P=(Fo^2^+2Fc^2^)/3'
_refine_ls_weighting_scheme calc
_refine_ls_wR_factor_gt 0.1459
_refine_ls_wR_factor_ref 0.1512
_reflns_number_gt 2293
_reflns_number_total 2693
_reflns_threshold_expression I>2\s(I)
_cod_data_source_file is2252.cif
_cod_data_source_block I
_cod_depositor_comments
;
The following automatic conversions were performed:
'_symmetry_cell_setting' value 'Monoclinic' changed to 'monoclinic'
according to '/home/saulius/struct/CIF-dictionaries/cif_core.dic'
dictionary named 'cif_core.dic' version 2.4.1 from 2010-06-29.

Automatic conversion script
Id: cif_fix_enum 1527 2010-12-29 10:47:43Z saulius 

The following automatic conversions were performed:

'_symmetry_cell_setting' value 'Monoclinic' changed to 'monoclinic'
according to /home/saulius/struct/CIF-dictionaries/cif_core.dic
dictionary named 'cif_core.dic' version 2.4.1 from 2010-06-29.

Automatic conversion script
Id: cif_fix_values 1715 2011-07-08 13:25:40Z adriana 
;
_cod_original_sg_symbol_H-M 'P 21'
_cod_database_code 2217141
_cod_database_fobs_code 2217141

loop_
_symmetry_equiv_pos_as_xyz
'x, y, z'
'-x, y+1/2, -z'

loop_
_atom_site_type_symbol
_atom_site_label
_atom_site_fract_x
_atom_site_fract_y
_atom_site_fract_z
_atom_site_U_iso_or_equiv
_atom_site_adp_type
_atom_site_calc_flag
_atom_site_refinement_flags
_atom_site_occupancy
_atom_site_disorder_assembly
_atom_site_disorder_group
S S1 0.39487(9) 1.37382(17) 0.69865(8) 0.0449(3) Uani d . 1 . .
S S2 0.23545(10) 0.3854(2) 0.30145(8) 0.0486(3) Uani d D 1 . .
N N1 0.1694(3) 1.0595(6) 0.4993(3) 0.0493(9) Uani d . 1 . .
H H1A 0.0876 1.0493 0.4898 0.074 Uiso calc R 1 . .
H H1B 0.1759 1.1189 0.4415 0.074 Uiso calc R 1 . .
H H1C 0.2108 1.1151 0.5642 0.074 Uiso calc R 1 . .
N N2 0.4215(4) 0.7319(6) 0.5269(4) 0.0572(10) Uani d . 1 . .
H H2A 0.5031 0.7456 0.5365 0.086 Uiso calc R 1 . .
H H2B 0.3816 0.6734 0.4629 0.086 Uiso calc R 1 . .
H H2C 0.4163 0.6734 0.5856 0.086 Uiso calc R 1 . .
O O3 0.4599(3) 1.3428(6) 0.6225(3) 0.0651(11) Uani d . 1 . .
O O1 0.3297(4) 1.5388(6) 0.6770(4) 0.0644(11) Uani d . 1 . .
O O2 0.3079(4) 1.2347(7) 0.6970(4) 0.0806(14) Uani d . 1 . .
O O4 0.3036(16) 0.5455(15) 0.3399(9) 0.074(4) Uani d PD 0.412(14) A 1
O O5 0.1256(9) 0.3402(16) 0.3317(8) 0.073(4) Uani d PD 0.412(14) A 1
O O6 0.3193(14) 0.2405(15) 0.3414(10) 0.074(4) Uani d PD 0.412(14) A 1
O O4' 0.3607(7) 0.4619(15) 0.3379(6) 0.072(3) Uani d PD 0.588(14) A 2
O O5' 0.1431(8) 0.4885(14) 0.3320(7) 0.090(4) Uani d PD 0.588(14) A 2
O O6' 0.2406(12) 0.2116(11) 0.3368(8) 0.091(3) Uani d PD 0.588(14) A 2
O O7 0.0703(3) 0.4716(7) 0.5140(3) 0.0804(14) Uani d D 1 . .
H H7D 0.0782 0.4933 0.4533 0.097 Uiso d D 1 . .
H H7E 0.1349 0.4841 0.5713 0.097 Uiso d D 1 . .
C C1 0.5101(3) 1.3818(7) 0.8381(3) 0.0373(7) Uani d . 1 . .
C C2 0.4835(4) 1.4629(7) 0.9233(4) 0.0482(10) Uani d . 1 . .
H H2 0.4066 1.5206 0.9070 0.058 Uiso calc R 1 . .
C C3 0.5726(4) 1.4581(7) 1.0342(4) 0.0531(11) Uani d . 1 . .
H H3 0.5544 1.5137 1.0916 0.064 Uiso calc R 1 . .
C C4 0.6870(4) 1.3731(8) 1.0608(3) 0.0462(9) Uani d . 1 . .
C C5 0.7114(4) 1.2905(7) 0.9742(4) 0.0496(11) Uani d . 1 . .
H H5 0.7879 1.2313 0.9911 0.060 Uiso calc R 1 . .
C C6 0.6248(4) 1.2935(7) 0.8628(4) 0.0463(10) Uani d . 1 . .
H H6 0.6429 1.2375 0.8055 0.056 Uiso calc R 1 . .
C C7 0.7803(5) 1.3664(10) 1.1808(4) 0.0645(13) Uani d . 1 . .
H H7A 0.7475 1.4305 1.2290 0.097 Uiso calc R 1 . .
H H7B 0.8597 1.4161 1.1848 0.097 Uiso calc R 1 . .
H H7C 0.7937 1.2481 1.2058 0.097 Uiso calc R 1 . .
C C8 0.1792(3) 0.3870(7) 0.1514(3) 0.0392(8) Uani d . 1 A .
C C9 0.0644(4) 0.4651(7) 0.0900(4) 0.0467(10) Uani d . 1 . .
H H9 0.0167 0.5167 0.1275 0.056 Uiso calc R 1 A .
C C10 0.0205(4) 0.4663(8) -0.0284(4) 0.0529(12) Uani d . 1 A .
H H10 -0.0564 0.5204 -0.0696 0.063 Uiso calc R 1 . .
C C11 0.0887(4) 0.3890(8) -0.0854(3) 0.0514(10) Uani d . 1 . .
C C12 0.2040(4) 0.3120(7) -0.0222(4) 0.0515(11) Uani d . 1 A .
H H12 0.2520 0.2607 -0.0595 0.062 Uiso calc R 1 . .
C C13 0.2487(4) 0.3101(7) 0.0948(4) 0.0484(10) Uani d . 1 . .
H H13 0.3259 0.2568 0.1358 0.058 Uiso calc R 1 A .
C C14 0.0403(7) 0.3881(13) -0.2143(4) 0.0838(18) Uani d . 1 A .
H H14A -0.0405 0.4460 -0.2442 0.126 Uiso calc R 1 . .
H H14B 0.0307 0.2707 -0.2411 0.126 Uiso calc R 1 . .
H H14C 0.1002 0.4470 -0.2391 0.126 Uiso calc R 1 . .
C C15 0.2250(4) 0.8868(9) 0.5035(4) 0.0552(11) Uani d . 1 . .
H H15A 0.1797 0.8254 0.4332 0.066 Uiso calc R 1 . .
H H15B 0.2170 0.8209 0.5659 0.066 Uiso calc R 1 . .
C C16 0.3611(5) 0.9038(9) 0.5199(6) 0.0727(16) Uani d . 1 . .
H H16A 0.4054 0.9679 0.5893 0.087 Uiso calc R 1 . .
H H16B 0.3684 0.9683 0.4568 0.087 Uiso calc R 1 . .

loop_
_atom_site_aniso_label
_atom_site_aniso_U_11
_atom_site_aniso_U_22
_atom_site_aniso_U_33
_atom_site_aniso_U_12
_atom_site_aniso_U_13
_atom_site_aniso_U_23
S1 0.0487(5) 0.0482(6) 0.0368(5) 0.0021(6) 0.0147(4) 0.0040(6)
S2 0.0539(5) 0.0557(7) 0.0343(5) -0.0051(6) 0.0141(4) 0.0083(6)
N1 0.0506(19) 0.048(2) 0.051(2) 0.0041(17) 0.0214(17) 0.0042(19)
N2 0.060(2) 0.051(2) 0.067(3) 0.011(2) 0.032(2) 0.008(2)
O3 0.0771(19) 0.080(3) 0.0425(16) 0.011(2) 0.0271(15) -0.0027(19)
O1 0.073(2) 0.060(2) 0.056(2) 0.0253(19) 0.0182(18) 0.0121(19)
O2 0.081(2) 0.088(3) 0.056(2) -0.035(3) 0.0054(19) 0.010(2)
O4 0.106(10) 0.064(8) 0.039(6) -0.012(7) 0.013(6) 0.002(5)
O5 0.099(7) 0.069(10) 0.039(5) -0.010(6) 0.014(5) 0.004(5)
O6 0.102(9) 0.067(7) 0.040(6) -0.006(7) 0.012(6) 0.003(5)
O4' 0.076(4) 0.091(7) 0.053(4) 0.003(4) 0.030(3) 0.013(4)
O5' 0.109(6) 0.111(10) 0.053(4) 0.010(6) 0.032(4) 0.012(5)
O6' 0.112(8) 0.108(8) 0.054(5) 0.007(7) 0.033(5) 0.015(5)
O7 0.0564(18) 0.118(4) 0.066(2) 0.011(2) 0.0218(17) 0.002(3)
C1 0.0422(16) 0.0346(19) 0.0365(17) 0.003(2) 0.0164(14) 0.001(2)
C2 0.046(2) 0.051(3) 0.051(2) 0.009(2) 0.0222(18) -0.003(2)
C3 0.063(3) 0.053(3) 0.049(2) -0.001(2) 0.028(2) -0.012(2)
C4 0.0514(19) 0.041(2) 0.045(2) -0.005(3) 0.0171(16) -0.001(3)
C5 0.047(2) 0.047(3) 0.055(3) 0.006(2) 0.0192(19) 0.003(2)
C6 0.048(2) 0.050(3) 0.045(2) 0.006(2) 0.0227(18) -0.005(2)
C7 0.069(3) 0.065(3) 0.051(3) -0.003(3) 0.013(2) 0.000(3)
C8 0.0416(16) 0.036(2) 0.0402(19) -0.006(2) 0.0154(14) 0.004(2)
C9 0.0431(19) 0.051(3) 0.048(2) 0.0043(19) 0.0192(17) 0.004(2)
C10 0.041(2) 0.063(3) 0.046(2) 0.001(2) 0.0061(17) 0.011(2)
C11 0.065(2) 0.046(3) 0.041(2) -0.007(3) 0.0169(18) -0.004(3)
C12 0.059(2) 0.054(3) 0.047(2) 0.002(2) 0.026(2) -0.002(2)
C13 0.0444(19) 0.050(3) 0.050(2) 0.0083(19) 0.0172(18) 0.005(2)
C14 0.108(4) 0.096(5) 0.040(2) -0.016(5) 0.018(2) 0.006(4)
C15 0.058(2) 0.051(3) 0.057(3) 0.000(3) 0.0215(19) 0.005(3)
C16 0.070(3) 0.054(4) 0.107(4) 0.009(3) 0.048(3) 0.011(3)

loop_
_atom_type_symbol
_atom_type_description
_atom_type_scat_dispersion_real
_atom_type_scat_dispersion_imag
_atom_type_scat_source
C C 0.0033 0.0016 'International Tables Vol C Tables 4.2.6.8 and 6.1.1.4'
H H 0.0000 0.0000 'International Tables Vol C Tables 4.2.6.8 and 6.1.1.4'
N N 0.0061 0.0033 'International Tables Vol C Tables 4.2.6.8 and 6.1.1.4'
O O 0.0106 0.0060 'International Tables Vol C Tables 4.2.6.8 and 6.1.1.4'
S S 0.1246 0.1234 'International Tables Vol C Tables 4.2.6.8 and 6.1.1.4'

loop_
_geom_angle_atom_site_label_1
_geom_angle_atom_site_label_2
_geom_angle_atom_site_label_3
_geom_angle
_geom_angle_publ_flag
O3 S1 O1 111.9(2) ?
O3 S1 O2 112.4(3) ?
O1 S1 O2 110.8(3) ?
O3 S1 C1 107.82(18) ?
O1 S1 C1 107.1(2) ?
O2 S1 C1 106.6(2) ?
O6 S2 O4 110.5(8) ?
O6 S2 O5 103.5(8) n
O4 S2 O5 120.8(8) n
O6' S2 O4' 111.6(6) ?
O6' S2 O5' 112.4(6) ?
O4' S2 O5' 113.7(6) ?
O6' S2 C8 107.7(4) ?
O6 S2 C8 108.2(5) ?
O4 S2 C8 107.0(5) ?
O4' S2 C8 105.1(3) ?
O5 S2 C8 106.2(4) ?
O5' S2 C8 105.7(3) ?
C15 N1 H1A 109.5 ?
C15 N1 H1B 109.5 ?
H1A N1 H1B 109.5 ?
C15 N1 H1C 109.5 ?
H1A N1 H1C 109.5 ?
H1B N1 H1C 109.5 ?
C16 N2 H2A 109.5 ?
C16 N2 H2B 109.5 ?
H2A N2 H2B 109.5 ?
C16 N2 H2C 109.5 ?
H2A N2 H2C 109.5 ?
H2B N2 H2C 109.5 ?
H7D O7 H7E 115.5 ?
C2 C1 C6 120.2(4) ?
C2 C1 S1 120.4(3) ?
C6 C1 S1 119.2(3) ?
C1 C2 C3 119.5(4) ?
C1 C2 H2 120.2 ?
C3 C2 H2 120.2 ?
C4 C3 C2 121.5(4) ?
C4 C3 H3 119.2 ?
C2 C3 H3 119.2 ?
C3 C4 C5 118.2(4) ?
C3 C4 C7 120.7(4) ?
C5 C4 C7 121.1(4) ?
C4 C5 C6 121.7(4) ?
C4 C5 H5 119.2 ?
C6 C5 H5 119.2 ?
C5 C6 C1 118.9(4) ?
C5 C6 H6 120.5 ?
C1 C6 H6 120.5 ?
C4 C7 H7A 109.5 ?
C4 C7 H7B 109.5 ?
H7A C7 H7B 109.5 ?
C4 C7 H7C 109.5 ?
H7A C7 H7C 109.5 ?
H7B C7 H7C 109.5 ?
C13 C8 C9 119.6(4) ?
C13 C8 S2 120.6(3) ?
C9 C8 S2 119.8(3) ?
C8 C9 C10 119.6(4) ?
C8 C9 H9 120.2 ?
C10 C9 H9 120.2 ?
C11 C10 C9 121.1(4) ?
C11 C10 H10 119.4 ?
C9 C10 H10 119.4 ?
C10 C11 C12 118.4(4) ?
C10 C11 C14 121.2(5) ?
C12 C11 C14 120.4(5) ?
C13 C12 C11 121.2(4) ?
C13 C12 H12 119.4 ?
C11 C12 H12 119.4 ?
C12 C13 C8 120.1(4) ?
C12 C13 H13 119.9 ?
C8 C13 H13 119.9 ?
C11 C14 H14A 109.5 ?
C11 C14 H14B 109.5 ?
H14A C14 H14B 109.5 ?
C11 C14 H14C 109.5 ?
H14A C14 H14C 109.5 ?
H14B C14 H14C 109.5 ?
N1 C15 C16 109.5(5) ?
N1 C15 H15A 109.8 ?
C16 C15 H15A 109.8 ?
N1 C15 H15B 109.8 ?
C16 C15 H15B 109.8 ?
H15A C15 H15B 108.2 ?
C15 C16 N2 111.2(5) ?
C15 C16 H16A 109.4 ?
N2 C16 H16A 109.4 ?
C15 C16 H16B 109.4 ?
N2 C16 H16B 109.4 ?
H16A C16 H16B 108.0 ?

loop_
_geom_bond_atom_site_label_1
_geom_bond_atom_site_label_2
_geom_bond_distance
_geom_bond_publ_flag
S1 O3 1.432(3) n
S1 O1 1.446(4) n
S1 O2 1.451(4) n
S1 C1 1.762(4) ?
S2 O6' 1.410(8) ?
S2 O6 1.432(9) n
S2 O4 1.442(8) n
S2 O4' 1.442(7) ?
S2 O5 1.471(8) n
S2 O5' 1.473(7) ?
S2 C8 1.764(4) ?
N1 C15 1.468(8) n
N1 H1A 0.8900 ?
N1 H1B 0.8900 ?
N1 H1C 0.8900 ?
N2 C16 1.480(7) n
N2 H2A 0.8900 ?
N2 H2B 0.8900 ?
N2 H2C 0.8900 ?
O7 H7D 0.8228 ?
O7 H7E 0.8218 ?
C1 C2 1.372(6) n
C1 C6 1.394(6) n
C2 C3 1.391(7) n
C2 H2 0.9300 ?
C3 C4 1.376(7) n
C3 H3 0.9300 ?
C4 C5 1.381(7) n
C4 C7 1.494(6) ?
C5 C6 1.386(7) n
C5 H5 0.9300 ?
C6 H6 0.9300 ?
C7 H7A 0.9600 ?
C7 H7B 0.9600 ?
C7 H7C 0.9600 ?
C8 C13 1.379(6) n
C8 C9 1.379(6) n
C9 C10 1.392(6) n
C9 H9 0.9300 ?
C10 C11 1.372(7) n
C10 H10 0.9300 ?
C11 C12 1.385(7) n
C11 C14 1.515(6) ?
C12 C13 1.374(7) n
C12 H12 0.9300 ?
C13 H13 0.9300 ?
C14 H14A 0.9600 ?
C14 H14B 0.9600 ?
C14 H14C 0.9600 ?
C15 C16 1.480(7) n
C15 H15A 0.9700 ?
C15 H15B 0.9700 ?
C16 H16A 0.9700 ?
C16 H16B 0.9700 ?

loop_
_geom_hbond_atom_site_label_D
_geom_hbond_atom_site_label_H
_geom_hbond_atom_site_label_A
_geom_hbond_site_symmetry_A
_geom_hbond_distance_DH
_geom_hbond_distance_HA
_geom_hbond_distance_DA
_geom_hbond_angle_DHA
_geom_hbond_publ_flag
N1 H1A O7 2_556 0.89 1.87 2.736(7) 165 y
N1 H1B O5 1_565 0.89 2.14 2.942(8) 149 y
N1 H1B O6 1_565 0.89 2.57 3.365(5) 148 y
N1 H1B O6' 1_565 0.89 1.88 2.735(8) 162 y
N1 H1C O2 1_555 0.89 1.87 2.761(6) 176 y
N2 H2A O6 2_656 0.89 2.03 2.780(7) 142 y
N2 H2B O4 1_555 0.89 1.78 2.665(5) 177 y
N2 H2C O1 1_545 0.89 2.05 2.893(6) 157 y
O7 H7D O5 1_555 0.82 2.15 2.793(5) 134 y
O7 H7E O1 1_545 0.82 2.15 2.938(9) 160 y

loop_
_geom_torsion_atom_site_label_1
_geom_torsion_atom_site_label_2
_geom_torsion_atom_site_label_3
_geom_torsion_atom_site_label_4
_geom_torsion
_geom_torsion_publ_flag
O3 S1 C1 C2 158.9(4) ?
O1 S1 C1 C2 38.3(5) ?
O2 S1 C1 C2 -80.3(5) ?
O3 S1 C1 C6 -26.0(5) ?
O1 S1 C1 C6 -146.6(4) ?
O2 S1 C1 C6 94.8(4) ?
C6 C1 C2 C3 0.8(7) ?
S1 C1 C2 C3 175.9(4) ?
C1 C2 C3 C4 -0.3(8) ?
C2 C3 C4 C5 -0.5(8) ?
C2 C3 C4 C7 -178.8(5) ?
C3 C4 C5 C6 0.7(8) ?
C7 C4 C5 C6 179.0(5) ?
C4 C5 C6 C1 -0.2(8) ?
C2 C1 C6 C5 -0.6(7) ?
S1 C1 C6 C5 -175.7(4) ?
O6' S2 C8 C13 -63.6(7) ?
O6 S2 C8 C13 -24.9(9) ?
O4 S2 C8 C13 94.2(9) ?
O4' S2 C8 C13 55.5(7) ?
O5 S2 C8 C13 -135.5(7) ?
O5' S2 C8 C13 176.0(6) ?
O6' S2 C8 C9 116.2(7) ?
O6 S2 C8 C9 154.9(8) ?
O4 S2 C8 C9 -86.0(9) ?
O4' S2 C8 C9 -124.7(6) ?
O5 S2 C8 C9 44.3(7) ?
O5' S2 C8 C9 -4.2(6) ?
C13 C8 C9 C10 -0.4(7) ?
S2 C8 C9 C10 179.9(4) ?
C8 C9 C10 C11 0.8(8) ?
C9 C10 C11 C12 -1.2(9) ?
C9 C10 C11 C14 179.2(6) ?
C10 C11 C12 C13 1.0(9) ?
C14 C11 C12 C13 -179.4(6) ?
C11 C12 C13 C8 -0.6(8) ?
C9 C8 C13 C12 0.2(7) ?
S2 C8 C13 C12 180.0(4) ?
N1 C15 C16 N2 178.9(4) n
